data_7048228
loop_
_publ_author_name
'Carmona-Negr\'on, Jos\'e A'
'Santana, Alberto'
'Rheingold, Arnold L.'
'Mel\'endez, Enrique'

_publ_section_title
;
 Synthesis, structure, docking and cytotoxic studies of ferrocene-hormone
 conjugates for hormone-dependent breast cancer application.
;
_journal_issue 18
_journal_name_full 'Dalton transactions (Cambridge, England : 2003)'
_journal_page_first 5952
_journal_page_last 5964
_journal_paper_doi 10.1039/c8dt01856a
_journal_volume 48
_journal_year 2019
_chemical_formula_moiety 'C29 H32 Fe O2, 0.5(H2 O)'
_chemical_formula_sum 'C29 H33 Fe O2.5'
_chemical_formula_weight 477.40
_space_group_crystal_system triclinic
_space_group_IT_number 1
_space_group_name_Hall 'P 1'
_space_group_name_H-M_alt 'P 1'
_symmetry_space_group_name_Hall 'P 1'
_symmetry_space_group_name_H-M 'P 1'
_atom_sites_solution_hydrogens mixed
_audit_creation_date 2017-07-19
_audit_creation_method
;
Olex2 1.2
(compiled 2017.03.28 svn.r3405 for OlexSys, GUI svn.r5337)
;
_audit_update_record
;
2018-05-08 deposited with the CCDC.
2018-11-22 downloaded from the CCDC.
;
_cell_angle_alpha 64.265(2)
_cell_angle_beta 74.577(2)
_cell_angle_gamma 77.079(3)
_cell_formula_units_Z 2
_cell_length_a 10.0046(4)
_cell_length_b 11.4982(6)
_cell_length_c 11.6527(5)
_cell_measurement_temperature 100(2)
_cell_volume 1154.96(9)
_computing_molecular_graphics 'Olex2 (Dolomanov et al., 2009)'
_computing_publication_material 'Olex2 (Dolomanov et al., 2009)'
_computing_structure_refinement 'ShelXL (Sheldrick, 2015)'
_computing_structure_solution 'SHELXT 2014/4 (Sheldrick, 2014)'
_diffrn_ambient_temperature 100.15
_diffrn_measured_fraction_theta_full 0.999
_diffrn_measured_fraction_theta_max 0.995
_diffrn_radiation_type MoK\a
_diffrn_radiation_wavelength 0.71073
_diffrn_reflns_av_R_equivalents 0.0337
_diffrn_reflns_av_unetI/netI 0.0575
_diffrn_reflns_Laue_measured_fraction_full 0.999
_diffrn_reflns_Laue_measured_fraction_max 0.995
_diffrn_reflns_limit_h_max 12
_diffrn_reflns_limit_h_min -12
_diffrn_reflns_limit_k_max 13
_diffrn_reflns_limit_k_min -13
_diffrn_reflns_limit_l_max 14
_diffrn_reflns_limit_l_min -14
_diffrn_reflns_number 21018
_diffrn_reflns_point_group_measured_fraction_full 0.998
_diffrn_reflns_point_group_measured_fraction_max 0.991
_diffrn_reflns_theta_full 25.000
_diffrn_reflns_theta_max 25.471
_diffrn_reflns_theta_min 1.982
_exptl_absorpt_coefficient_mu 0.680
_exptl_absorpt_correction_T_max 0.912
_exptl_absorpt_correction_T_min 0.855
_exptl_absorpt_correction_type multi-scan
_exptl_absorpt_process_details SADABS
_exptl_crystal_colour yellow
_exptl_crystal_colour_primary yellow
_exptl_crystal_density_diffrn 1.373
_exptl_crystal_description block
_exptl_crystal_F_000 506
_exptl_crystal_size_max 0.22
_exptl_crystal_size_mid 0.18
_exptl_crystal_size_min 0.1
_refine_diff_density_max 1.083
_refine_diff_density_min -0.391
_refine_diff_density_rms 0.087
_refine_ls_abs_structure_details
;
 Flack x determined using 3046 quotients [(I+)-(I-)]/[(I+)+(I-)]
 (Parsons, Flack and Wagner, Acta Cryst. B69 (2013) 249-259).
;
_refine_ls_abs_structure_Flack 0.036(7)
_refine_ls_extinction_coef 0.003(2)
_refine_ls_extinction_expression Fc^*^=kFc[1+0.001xFc^2^\l^3^/sin(2\q)]^-1/4^
_refine_ls_extinction_method 'SHELXL-2016/4 (Sheldrick 2016)'
_refine_ls_goodness_of_fit_ref 1.049
_refine_ls_hydrogen_treatment constr
_refine_ls_matrix_type full
_refine_ls_number_parameters 596
_refine_ls_number_reflns 8481
_refine_ls_number_restraints 3
_refine_ls_restrained_S_all 1.049
_refine_ls_R_factor_all 0.0690
_refine_ls_R_factor_gt 0.0566
_refine_ls_shift/su_max 0.000
_refine_ls_shift/su_mean 0.000
_refine_ls_structure_factor_coef Fsqd
_refine_ls_weighting_details 'w=1/[\s^2^(Fo^2^)+(0.1086P)^2^+0.0608P] where P=(Fo^2^+2Fc^2^)/3'
_refine_ls_weighting_scheme calc
_refine_ls_wR_factor_gt 0.1513
_refine_ls_wR_factor_ref 0.1613
_reflns_Friedel_coverage 0.992
_reflns_Friedel_fraction_full 0.996
_reflns_Friedel_fraction_max 0.987
_reflns_number_gt 7220
_reflns_number_total 8481
_reflns_threshold_expression 'I > 2\s(I)'
_cod_data_source_file c8dt01856a2.cif
_cod_data_source_block emel19
_cod_depositor_comments 'Adding full bibliography for 7048224--7048229.cif.'
_cod_original_cell_volume 1154.97(9)
_cod_original_formula_sum 'C29 H33 Fe O2.50'
_cod_database_code 7048228
_shelx_shelxl_version_number 2016/4
_shelx_space_group_comment
;
The symmetry employed for this shelxl refinement is uniquely defined
by the following loop, which should always be used as a source of
symmetry information in preference to the above space-group names.
They are only intended as comments.
;
_shelx_estimated_absorpt_t_max 0.935
_shelx_estimated_absorpt_t_min 0.865
_olex2_refinement_description
;
1. Fixed Uiso
 At 1.2 times of:
  All C(H) groups, All C(H,H) groups
 At 1.5 times of:
  All C(H,H,H) groups, All O(H) groups, All O(H,H) groups
2.a Free rotating group:
 O3(H3A,H3B)
2.b Ternary CH refined with riding coordinates:
 C8A(H8A), C9A(H9A), C14A(H14A), C17A(H17A), C24A(H24A), C8B(H8B), C9B(H9B),
 C14B(H14B), C17B(H17B)
2.c Secondary CH2 refined with riding coordinates:
 C6A(H6AA,H6AB), C7A(H7AA,H7AB), C11A(H11A,H11B), C12A(H12A,H12B), C15A(H15A,
 H15B), C6B(H6BA,H6BB), C7B(H7BA,H7BB), C11B(H11C,H11D), C12B(H12C,H12D),
 C15B(H15C,H15D)
2.d Aromatic/amide H refined with riding coordinates:
 C1A(H1AA), C2A(H2AA), C4A(H4A), C19A(H19A), C21A(H21A), C22A(H22A),
 C23A(H23A), C25A(H25A), C26A(H26A), C27A(H27A), C28A(H28A), C29A(H29A),
 C1B(H1BA), C2B(H2BA), C4B(H4B), C19B(H19B), C21B(H21B), C22B(H22B), C23B(H23B),
  C24B(H24B), C25B(H25B), C26B(H26B), C27B(H27B), C28B(H28B), C29B(H29B)
2.e Idealised Me refined as rotating group:
 C18A(H18A,H18B,H18C), C18B(H18D,H18E,H18F)
2.f Idealised tetrahedral OH refined as rotating group:
 O1A(H1A), O2A(H2A), O1B(H1B), O2B(H2B)
;
_olex2_submission_special_instructions 'No special instructions were received'

loop_
_space_group_symop_operation_xyz
'x, y, z'

loop_
_atom_site_label
_atom_site_type_symbol
_atom_site_fract_x
_atom_site_fract_y
_atom_site_fract_z
_atom_site_U_iso_or_equiv
_atom_site_adp_type
_atom_site_occupancy
_atom_site_site_symmetry_order
_atom_site_calc_flag
_atom_site_refinement_flags_posn
Fe1A Fe 0.45399(9) 0.28257(9) 0.27484(9) 0.0342(3) Uani 1 1 d .
O1A O -0.2331(7) 1.3647(5) -0.5484(5) 0.0467(14) Uani 1 1 d .
H1A H -0.315569 1.402008 -0.544523 0.070 Uiso 1 1 calc GR
O2A O -0.0781(6) 0.5793(5) 0.4092(4) 0.0347(12) Uani 1 1 d .
H2A H -0.162476 0.610290 0.421618 0.052 Uiso 1 1 calc GR
C1A C -0.2804(8) 1.1678(7) -0.1960(7) 0.0285(15) Uani 1 1 d .
H1AA H -0.345821 1.162854 -0.118632 0.034 Uiso 1 1 calc R
C2A C -0.3090(8) 1.2637(7) -0.3144(7) 0.0324(17) Uani 1 1 d .
H2AA H -0.391287 1.324366 -0.316834 0.039 Uiso 1 1 calc R
C3A C -0.2171(9) 1.2697(7) -0.4276(7) 0.0349(17) Uani 1 1 d .
C4A C -0.0982(8) 1.1787(7) -0.4221(7) 0.0349(17) Uani 1 1 d .
H4A H -0.035713 1.182008 -0.500384 0.042 Uiso 1 1 calc R
C5A C -0.0690(8) 1.0831(7) -0.3044(7) 0.0313(16) Uani 1 1 d .
C6A C 0.0592(8) 0.9848(7) -0.3075(7) 0.0369(18) Uani 1 1 d .
H6AA H 0.136869 1.030625 -0.372548 0.044 Uiso 1 1 calc R
H6AB H 0.039443 0.922031 -0.336235 0.044 Uiso 1 1 calc R
C7A C 0.1064(7) 0.9090(7) -0.1764(7) 0.0335(16) Uani 1 1 d .
H7AA H 0.173218 0.831905 -0.178812 0.040 Uiso 1 1 calc R
H7AB H 0.154452 0.964961 -0.159654 0.040 Uiso 1 1 calc R
C8A C -0.0196(7) 0.8657(7) -0.0680(6) 0.0256(14) Uani 1 1 d .
H8A H -0.070142 0.813087 -0.088092 0.031 Uiso 1 1 calc R
C9A C -0.1180(7) 0.9835(6) -0.0575(6) 0.0259(14) Uani 1 1 d .
H9A H -0.063202 1.031241 -0.035448 0.031 Uiso 1 1 calc R
C10A C -0.1579(7) 1.0779(7) -0.1870(7) 0.0271(15) Uani 1 1 d .
C11A C -0.2424(7) 0.9443(7) 0.0570(6) 0.0282(15) Uani 1 1 d .
H11A H -0.301971 0.898062 0.039578 0.034 Uiso 1 1 calc R
H11B H -0.299535 1.023655 0.065021 0.034 Uiso 1 1 calc R
C12A C -0.1921(8) 0.8552(7) 0.1865(6) 0.0304(15) Uani 1 1 d .
H12A H -0.141922 0.905002 0.209153 0.036 Uiso 1 1 calc R
H12B H -0.274304 0.827487 0.256760 0.036 Uiso 1 1 calc R
C13A C -0.0961(7) 0.7356(6) 0.1773(6) 0.0257(14) Uani 1 1 d .
C14A C 0.0262(7) 0.7833(7) 0.0614(6) 0.0272(14) Uani 1 1 d .
H14A H 0.071642 0.840833 0.079725 0.033 Uiso 1 1 calc R
C15A C 0.1301(7) 0.6594(7) 0.0752(7) 0.0318(16) Uani 1 1 d .
H15A H 0.101343 0.604292 0.042457 0.038 Uiso 1 1 calc R
H15B H 0.225904 0.680278 0.029430 0.038 Uiso 1 1 calc R
C16A C 0.1198(9) 0.5953(9) 0.2204(8) 0.044(2) Uani 1 1 d .
C17A C -0.0082(8) 0.6610(8) 0.2855(7) 0.0302(17) Uani 1 1 d .
H17A H 0.025637 0.728490 0.299488 0.036 Uiso 1 1 calc R
C18A C -0.1779(7) 0.6412(7) 0.1704(6) 0.0275(15) Uani 1 1 d .
H18A H -0.118303 0.558366 0.180892 0.041 Uiso 1 1 calc GR
H18B H -0.206489 0.678814 0.086035 0.041 Uiso 1 1 calc GR
H18C H -0.260937 0.626115 0.239833 0.041 Uiso 1 1 calc GR
C19A C 0.2243(10) 0.5156(9) 0.2772(9) 0.050(2) Uani 1 1 d .
H19A H 0.212611 0.489673 0.368179 0.060 Uiso 1 1 calc R
C20A C 0.3572(10) 0.4636(9) 0.2117(9) 0.049(2) Uani 1 1 d .
C21A C 0.3671(8) 0.4077(8) 0.1189(7) 0.0354(17) Uani 1 1 d .
H21A H 0.291852 0.395767 0.091300 0.042 Uiso 1 1 calc R
C22A C 0.5127(12) 0.3742(10) 0.0774(9) 0.063(3) Uani 1 1 d .
H22A H 0.551610 0.338609 0.014053 0.076 Uiso 1 1 calc R
C23A C 0.5923(11) 0.4036(10) 0.1487(10) 0.062(3) Uani 1 1 d .
H23A H 0.690875 0.388052 0.142103 0.075 Uiso 1 1 calc R
C24A C 0.4944(13) 0.4597(10) 0.2290(10) 0.060(3) Uani 1 1 d .
H24A H 0.517403 0.490200 0.288958 0.072 Uiso 1 1 calc R
C25A C 0.3512(13) 0.1791(10) 0.4583(10) 0.065(3) Uani 1 1 d .
H25A H 0.277654 0.212982 0.510419 0.078 Uiso 1 1 calc R
C26A C 0.4928(13) 0.1717(13) 0.4569(11) 0.078(3) Uani 1 1 d .
H26A H 0.533352 0.202340 0.501951 0.094 Uiso 1 1 calc R
C27A C 0.5654(12) 0.1050(12) 0.3689(14) 0.080(4) Uani 1 1 d .
H27A H 0.663293 0.080748 0.349811 0.095 Uiso 1 1 calc R
C28A C 0.4628(18) 0.0837(12) 0.3181(13) 0.095(5) Uani 1 1 d .
H28A H 0.480641 0.044857 0.257415 0.113 Uiso 1 1 calc R
C29A C 0.3301(13) 0.1302(11) 0.3731(11) 0.069(3) Uani 1 1 d .
H29A H 0.242814 0.128921 0.356124 0.083 Uiso 1 1 calc R
Fe1B Fe 0.56085(9) 0.75524(10) 0.72684(9) 0.0381(3) Uani 1 1 d .
O1B O 1.3171(5) -0.2947(5) 1.3711(5) 0.0374(13) Uani 1 1 d .
H1B H 1.241036 -0.322130 1.416332 0.056 Uiso 1 1 calc GR
O2B O 1.0924(5) 0.6192(5) 0.5414(4) 0.0295(11) Uani 1 1 d .
H2B H 1.024114 0.596093 0.530975 0.044 Uiso 1 1 calc GR
C1B C 1.3658(8) -0.0114(7) 1.0677(7) 0.0307(15) Uani 1 1 d .
H1BA H 1.434412 0.015331 0.990309 0.037 Uiso 1 1 calc R
C2B C 1.3884(8) -0.1336(7) 1.1628(7) 0.0300(15) Uani 1 1 d .
H2BA H 1.470331 -0.190371 1.149549 0.036 Uiso 1 1 calc R
C3B C 1.2913(7) -0.1743(7) 1.2786(7) 0.0278(15) Uani 1 1 d .
C4B C 1.1713(8) -0.0896(7) 1.2953(6) 0.0291(15) Uani 1 1 d .
H4B H 1.104989 -0.116197 1.374274 0.035 Uiso 1 1 calc R
C5B C 1.1470(7) 0.0338(7) 1.1978(7) 0.0286(15) Uani 1 1 d .
C6B C 1.0142(7) 0.1215(7) 1.2228(7) 0.0323(16) Uani 1 1 d .
H6BA H 0.995392 0.111148 1.314333 0.039 Uiso 1 1 calc R
H6BB H 0.934531 0.094100 1.209412 0.039 Uiso 1 1 calc R
C7B C 1.0245(8) 0.2643(7) 1.1342(6) 0.0302(15) Uani 1 1 d .
H7BA H 1.091291 0.297791 1.158129 0.036 Uiso 1 1 calc R
H7BB H 0.932040 0.316408 1.143038 0.036 Uiso 1 1 calc R
C8B C 1.0748(7) 0.2753(7) 0.9937(6) 0.0273(14) Uani 1 1 d .
H8B H 1.014380 0.228268 0.976763 0.033 Uiso 1 1 calc R
C9B C 1.2249(7) 0.2108(7) 0.9757(6) 0.0298(15) Uani 1 1 d .
H9B H 1.282676 0.263986 0.987415 0.036 Uiso 1 1 calc R
C10B C 1.2450(7) 0.0752(7) 1.0808(7) 0.0290(15) Uani 1 1 d .
C11B C 1.2804(9) 0.2178(7) 0.8360(7) 0.0358(17) Uani 1 1 d .
H11C H 1.228482 0.163944 0.820362 0.043 Uiso 1 1 calc R
H11D H 1.380201 0.181177 0.827151 0.043 Uiso 1 1 calc R
C12B C 1.2652(8) 0.3587(7) 0.7326(7) 0.0296(15) Uani 1 1 d .
H12C H 1.329013 0.409388 0.738810 0.036 Uiso 1 1 calc R
H12D H 1.292119 0.357491 0.644981 0.036 Uiso 1 1 calc R
C13B C 1.1147(7) 0.4242(6) 0.7519(6) 0.0261(14) Uani 1 1 d .
C14B C 1.0692(7) 0.4164(6) 0.8912(6) 0.0246(14) Uani 1 1 d .
H14B H 1.139184 0.457472 0.903945 0.030 Uiso 1 1 calc R
C15B C 0.9320(7) 0.5093(7) 0.8894(6) 0.0267(14) Uani 1 1 d .
H15C H 0.851283 0.465269 0.902884 0.032 Uiso 1 1 calc R
H15D H 0.915552 0.544238 0.956766 0.032 Uiso 1 1 calc R
C16B C 0.9574(6) 0.6167(6) 0.7533(6) 0.0226(13) Uani 1 1 d .
C17B C 1.0914(7) 0.5724(6) 0.6770(6) 0.0255(14) Uani 1 1 d .
H17B H 1.168530 0.608754 0.685448 0.031 Uiso 1 1 calc R
C18B C 1.0162(9) 0.3620(8) 0.7167(8) 0.0342(18) Uani 1 1 d .
H18D H 1.053220 0.364266 0.629081 0.051 Uiso 1 1 calc GR
H18E H 0.922594 0.411128 0.719819 0.051 Uiso 1 1 calc GR
H18F H 1.010919 0.271561 0.779091 0.051 Uiso 1 1 calc GR
C19B C 0.8771(7) 0.7272(7) 0.7026(7) 0.0305(15) Uani 1 1 d .
H19B H 0.912716 0.781532 0.615629 0.037 Uiso 1 1 calc R
C20B C 0.7401(8) 0.7784(7) 0.7617(8) 0.0342(16) Uani 1 1 d .
C21B C 0.6477(8) 0.7139(8) 0.8804(7) 0.0367(17) Uani 1 1 d .
H21B H 0.667093 0.629006 0.943808 0.044 Uiso 1 1 calc R
C22B C 0.5245(9) 0.7978(9) 0.8862(8) 0.0418(19) Uani 1 1 d .
H22B H 0.445961 0.780195 0.955533 0.050 Uiso 1 1 calc R
C23B C 0.5350(9) 0.9154(9) 0.7704(9) 0.047(2) Uani 1 1 d .
H23B H 0.464971 0.988041 0.748399 0.057 Uiso 1 1 calc R
C24B C 0.6677(9) 0.9024(8) 0.6966(9) 0.044(2) Uani 1 1 d .
H24B H 0.704287 0.966484 0.615459 0.053 Uiso 1 1 calc R
C25B C 0.6259(10) 0.6508(13) 0.6155(11) 0.070(3) Uani 1 1 d .
H25B H 0.721081 0.625555 0.585228 0.084 Uiso 1 1 calc R
C26B C 0.5430(12) 0.7651(14) 0.5520(10) 0.071(3) Uani 1 1 d .
H26B H 0.572140 0.829449 0.468270 0.085 Uiso 1 1 calc R
C27B C 0.4084(8) 0.7706(10) 0.6319(8) 0.047(2) Uani 1 1 d .
H27B H 0.334046 0.839612 0.613148 0.056 Uiso 1 1 calc R
C28B C 0.4068(8) 0.6546(9) 0.7433(8) 0.042(2) Uani 1 1 d .
H28B H 0.329331 0.630741 0.812932 0.051 Uiso 1 1 calc R
C29B C 0.5385(11) 0.5787(11) 0.7359(11) 0.057(3) Uani 1 1 d .
H29B H 0.564753 0.495407 0.798765 0.068 Uiso 1 1 calc R
O3 O 0.5288(8) 0.5300(8) 0.4740(7) 0.0593(19) Uani 1 1 d .
H3A H 0.533846 0.546577 0.538568 0.089 Uiso 1 1 d G
H3B H 0.498573 0.601120 0.413678 0.089 Uiso 1 1 d G

loop_
_atom_site_aniso_label
_atom_site_aniso_U_11
_atom_site_aniso_U_22
_atom_site_aniso_U_33
_atom_site_aniso_U_23
_atom_site_aniso_U_13
_atom_site_aniso_U_12
Fe1A 0.0254(6) 0.0380(6) 0.0260(5) -0.0043(4) -0.0049(4) 0.0035(4)
O1A 0.063(4) 0.037(3) 0.024(3) -0.002(2) -0.007(3) 0.001(3)
O2A 0.041(3) 0.035(3) 0.022(2) -0.009(2) -0.011(2) 0.007(2)
C1A 0.030(4) 0.025(4) 0.025(4) -0.008(3) 0.000(3) -0.004(3)
C2A 0.035(4) 0.026(4) 0.031(4) -0.007(3) -0.011(3) 0.002(3)
C3A 0.052(5) 0.023(4) 0.022(4) 0.002(3) -0.011(3) -0.008(3)
C4A 0.043(4) 0.029(4) 0.025(4) -0.007(3) 0.002(3) -0.008(3)
C5A 0.040(4) 0.026(3) 0.026(4) -0.009(3) -0.001(3) -0.007(3)
C6A 0.038(4) 0.034(4) 0.025(4) -0.006(3) 0.006(3) -0.006(3)
C7A 0.022(3) 0.038(4) 0.031(4) -0.013(3) 0.002(3) 0.002(3)
C8A 0.020(3) 0.029(3) 0.026(3) -0.012(3) 0.003(3) -0.005(3)
C9A 0.026(3) 0.025(3) 0.024(3) -0.009(3) 0.000(3) -0.005(3)
C10A 0.027(3) 0.023(3) 0.029(4) -0.007(3) -0.002(3) -0.008(3)
C11A 0.031(4) 0.025(3) 0.019(3) -0.007(3) 0.000(3) 0.005(3)
C12A 0.032(4) 0.033(4) 0.021(3) -0.012(3) 0.001(3) 0.001(3)
C13A 0.027(3) 0.029(3) 0.016(3) -0.007(3) -0.003(3) 0.001(3)
C14A 0.025(3) 0.032(4) 0.025(3) -0.013(3) -0.003(3) -0.004(3)
C15A 0.022(3) 0.041(4) 0.030(4) -0.017(3) -0.005(3) 0.006(3)
C16A 0.048(5) 0.056(5) 0.034(4) -0.028(4) -0.021(4) 0.024(4)
C17A 0.032(4) 0.036(4) 0.022(4) -0.013(3) -0.009(3) 0.004(3)
C18A 0.031(4) 0.029(3) 0.019(3) -0.007(3) -0.004(3) -0.003(3)
C19A 0.058(5) 0.046(5) 0.035(4) -0.012(4) -0.008(4) 0.003(4)
C20A 0.052(5) 0.047(5) 0.040(5) -0.011(4) -0.010(4) -0.006(4)
C21A 0.041(4) 0.037(4) 0.027(4) -0.013(3) -0.012(3) 0.004(3)
C22A 0.078(7) 0.058(6) 0.039(5) -0.013(5) -0.005(5) 0.000(5)
C23A 0.045(5) 0.067(6) 0.058(6) -0.016(5) -0.004(5) 0.001(5)
C24A 0.073(7) 0.053(6) 0.045(6) -0.010(5) -0.001(5) -0.023(5)
C25A 0.086(8) 0.049(6) 0.050(6) -0.017(5) -0.004(5) -0.005(5)
C26A 0.077(8) 0.094(9) 0.049(6) -0.009(6) -0.030(6) -0.003(7)
C27A 0.044(6) 0.075(8) 0.092(9) -0.015(7) -0.016(6) 0.008(5)
C28A 0.140(14) 0.058(7) 0.062(8) -0.031(6) 0.022(8) -0.004(8)
C29A 0.073(8) 0.075(7) 0.057(7) -0.017(6) -0.015(6) -0.020(6)
Fe1B 0.0245(6) 0.0602(8) 0.0338(6) -0.0272(6) -0.0072(5) 0.0063(5)
O1B 0.031(3) 0.034(3) 0.025(3) 0.004(2) -0.001(2) 0.000(2)
O2B 0.032(3) 0.036(3) 0.017(2) -0.007(2) -0.003(2) -0.005(2)
C1B 0.031(4) 0.031(4) 0.021(3) -0.006(3) 0.005(3) -0.007(3)
C2B 0.029(4) 0.031(4) 0.025(4) -0.010(3) -0.002(3) -0.001(3)
C3B 0.027(4) 0.029(4) 0.021(3) -0.002(3) -0.005(3) -0.007(3)
C4B 0.029(4) 0.037(4) 0.018(3) -0.010(3) 0.002(3) -0.007(3)
C5B 0.029(4) 0.029(4) 0.021(3) -0.005(3) 0.001(3) -0.006(3)
C6B 0.029(4) 0.033(4) 0.025(4) -0.009(3) 0.004(3) -0.002(3)
C7B 0.035(4) 0.025(3) 0.019(3) -0.006(3) 0.002(3) 0.003(3)
C8B 0.031(4) 0.027(3) 0.023(3) -0.011(3) -0.002(3) -0.003(3)
C9B 0.034(4) 0.029(4) 0.021(3) -0.011(3) 0.008(3) -0.007(3)
C10B 0.034(4) 0.023(3) 0.025(3) -0.009(3) 0.004(3) -0.008(3)
C11B 0.046(4) 0.026(4) 0.022(3) -0.005(3) 0.002(3) 0.002(3)
C12B 0.035(4) 0.028(4) 0.020(3) -0.010(3) 0.005(3) -0.004(3)
C13B 0.030(4) 0.026(4) 0.020(3) -0.008(3) 0.000(3) -0.009(3)
C14B 0.027(3) 0.026(3) 0.019(3) -0.008(3) -0.002(3) -0.006(3)
C15B 0.032(4) 0.028(3) 0.019(3) -0.010(3) -0.003(3) -0.004(3)
C16B 0.020(3) 0.027(3) 0.026(3) -0.012(3) -0.008(3) -0.004(3)
C17B 0.029(3) 0.027(3) 0.016(3) -0.005(3) -0.004(3) -0.005(3)
C18B 0.044(5) 0.038(4) 0.026(4) -0.016(3) -0.002(3) -0.014(4)
C19B 0.027(3) 0.035(4) 0.027(4) -0.008(3) -0.006(3) -0.008(3)
C20B 0.031(4) 0.037(4) 0.035(4) -0.014(3) -0.008(3) -0.002(3)
C21B 0.043(4) 0.045(5) 0.026(4) -0.017(3) -0.005(3) -0.011(4)
C22B 0.037(4) 0.060(5) 0.037(4) -0.028(4) -0.004(3) -0.007(4)
C23B 0.043(5) 0.045(5) 0.048(5) -0.022(4) -0.009(4) 0.012(4)
C24B 0.036(4) 0.045(5) 0.046(5) -0.015(4) -0.020(4) 0.014(4)
C25B 0.031(4) 0.129(10) 0.079(7) -0.081(7) -0.015(5) 0.024(5)
C26B 0.071(7) 0.118(10) 0.039(5) -0.051(6) -0.001(5) -0.012(7)
C27B 0.022(4) 0.084(7) 0.044(5) -0.034(5) -0.011(3) 0.000(4)
C28B 0.032(4) 0.076(6) 0.034(4) -0.032(4) -0.009(3) -0.009(4)
C29B 0.047(6) 0.070(6) 0.071(7) -0.049(6) -0.027(5) 0.020(5)
O3 0.066(5) 0.068(4) 0.058(5) -0.037(4) -0.028(4) 0.009(4)

loop_
_atom_type_symbol
_atom_type_description
_atom_type_scat_dispersion_real
_atom_type_scat_dispersion_imag
_atom_type_scat_source
C C 0.0033 0.0016 'International Tables Vol C Tables 4.2.6.8 and 6.1.1.4'
H H 0.0000 0.0000 'International Tables Vol C Tables 4.2.6.8 and 6.1.1.4'
Fe Fe 0.3463 0.8444 'International Tables Vol C Tables 4.2.6.8 and 6.1.1.4'
O O 0.0106 0.0060 'International Tables Vol C Tables 4.2.6.8 and 6.1.1.4'

loop_
_geom_angle_atom_site_label_1
_geom_angle_atom_site_label_2
_geom_angle_atom_site_label_3
_geom_angle
C20A Fe1A C21A 42.3(3)
C20A Fe1A C22A 69.6(4)
C20A Fe1A C23A 70.7(4)
C20A Fe1A C25A 108.7(4)
C20A Fe1A C26A 126.9(5)
C20A Fe1A C27A 167.7(5)
C20A Fe1A C28A 150.4(6)
C20A Fe1A C29A 117.8(4)
C21A Fe1A C22A 40.9(4)
C21A Fe1A C25A 127.2(4)
C21A Fe1A C26A 165.0(4)
C21A Fe1A C27A 149.6(5)
C21A Fe1A C28A 115.6(5)
C21A Fe1A C29A 105.7(4)
C22A Fe1A C25A 164.0(5)
C22A Fe1A C27A 118.0(5)
C22A Fe1A C28A 106.9(5)
C22A Fe1A C29A 125.9(5)
C23A Fe1A C21A 71.4(4)
C23A Fe1A C22A 42.5(5)
C23A Fe1A C25A 153.2(5)
C23A Fe1A C26A 117.8(5)
C23A Fe1A C27A 107.7(5)
C23A Fe1A C28A 127.5(5)
C23A Fe1A C29A 164.6(5)
C24A Fe1A C20A 42.2(4)
C24A Fe1A C21A 71.6(4)
C24A Fe1A C22A 70.3(5)
C24A Fe1A C23A 41.7(5)
C24A Fe1A C25A 119.8(4)
C24A Fe1A C26A 106.9(5)
C24A Fe1A C27A 128.8(5)
C24A Fe1A C28A 166.4(6)
C24A Fe1A C29A 152.9(5)
C25A Fe1A C27A 66.9(5)
C25A Fe1A C28A 66.2(4)
C25A Fe1A C29A 39.8(5)
C26A Fe1A C22A 153.5(5)
C26A Fe1A C25A 39.9(5)
C26A Fe1A C27A 42.4(6)
C26A Fe1A C28A 69.3(6)
C26A Fe1A C29A 68.6(5)
C27A Fe1A C28A 39.8(6)
C27A Fe1A C29A 66.8(5)
C29A Fe1A C28A 39.2(5)
C2A C1A C10A 122.4(7)
C3A C2A C1A 119.4(7)
O1A C3A C4A 117.0(7)
C2A C3A O1A 123.6(7)
C2A C3A C4A 119.4(6)
C5A C4A C3A 121.4(7)
C4A C5A C6A 118.0(6)
C4A C5A C10A 120.4(7)
C10A C5A C6A 121.6(6)
C5A C6A C7A 114.1(6)
C8A C7A C6A 110.0(6)
C9A C8A C7A 110.1(6)
C9A C8A C14A 108.9(6)
C14A C8A C7A 110.7(6)
C8A C9A C10A 112.1(6)
C8A C9A C11A 111.9(5)
C10A C9A C11A 114.8(6)
C1A C10A C9A 122.5(6)
C5A C10A C1A 116.8(7)
C5A C10A C9A 120.6(6)
C9A C11A C12A 111.4(6)
C13A C12A C11A 111.7(5)
C12A C13A C14A 107.5(5)
C12A C13A C17A 115.6(6)
C12A C13A C18A 111.0(6)
C14A C13A C17A 97.8(5)
C18A C13A C14A 114.8(5)
C18A C13A C17A 109.7(6)
C8A C14A C13A 114.0(5)
C8A C14A C15A 119.2(6)
C15A C14A C13A 103.7(6)
C16A C15A C14A 101.0(5)
C15A C16A C17A 109.5(6)
C19A C16A C15A 123.2(7)
C19A C16A C17A 125.7(7)
O2A C17A C13A 117.1(6)
O2A C17A C16A 116.2(7)
C16A C17A C13A 103.3(6)
C16A C19A C20A 126.3(8)
C19A C20A Fe1A 127.1(6)
C21A C20A Fe1A 70.5(5)
C21A C20A C19A 124.7(8)
C24A C20A Fe1A 68.4(6)
C24A C20A C19A 126.3(9)
C24A C20A C21A 109.0(8)
C20A C21A Fe1A 67.2(5)
C22A C21A Fe1A 70.1(5)
C22A C21A C20A 106.3(8)
C21A C22A Fe1A 69.0(5)
C21A C22A C23A 108.9(9)
C23A C22A Fe1A 67.1(6)
C22A C23A Fe1A 70.4(6)
C24A C23A Fe1A 68.1(6)
C24A C23A C22A 106.9(9)
C20A C24A Fe1A 69.4(6)
C23A C24A Fe1A 70.2(6)
C23A C24A C20A 108.8(10)
C26A C25A Fe1A 69.4(6)
C26A C25A C29A 112.1(11)
C29A C25A Fe1A 71.8(6)
C25A C26A Fe1A 70.7(6)
C25A C26A C27A 104.2(11)
C27A C26A Fe1A 70.2(7)
C26A C27A Fe1A 67.5(6)
C28A C27A Fe1A 71.2(7)
C28A C27A C26A 108.1(10)
C27A C28A Fe1A 69.0(7)
C29A C28A Fe1A 70.1(7)
C29A C28A C27A 108.3(11)
C25A C29A Fe1A 68.5(6)
C28A C29A Fe1A 70.7(7)
C28A C29A C25A 107.2(12)
C20B Fe1B C22B 68.1(3)
C20B Fe1B C23B 68.3(3)
C20B Fe1B C24B 40.7(3)
C20B Fe1B C26B 123.3(4)
C20B Fe1B C27B 161.3(3)
C20B Fe1B C28B 155.8(3)
C20B Fe1B C29B 119.4(3)
C21B Fe1B C20B 41.4(3)
C21B Fe1B C22B 40.0(3)
C21B Fe1B C23B 68.7(3)
C21B Fe1B C24B 68.5(3)
C21B Fe1B C25B 121.6(4)
C21B Fe1B C26B 159.1(4)
C21B Fe1B C27B 157.0(3)
C21B Fe1B C28B 121.0(3)
C21B Fe1B C29B 105.3(4)
C22B Fe1B C23B 41.0(4)
C22B Fe1B C24B 67.3(4)
C22B Fe1B C26B 160.0(4)
C22B Fe1B C27B 123.9(3)
C22B Fe1B C28B 109.5(3)
C22B Fe1B C29B 123.6(4)
C24B Fe1B C23B 39.6(4)
C25B Fe1B C20B 104.5(4)
C25B Fe1B C22B 159.0(4)
C25B Fe1B C23B 156.5(5)
C25B Fe1B C24B 120.6(5)
C25B Fe1B C26B 40.2(5)
C25B Fe1B C27B 69.1(4)
C25B Fe1B C28B 68.8(4)
C25B Fe1B C29B 41.5(5)
C26B Fe1B C23B 123.9(5)
C26B Fe1B C24B 109.4(5)
C26B Fe1B C27B 40.8(4)
C26B Fe1B C28B 67.3(4)
C26B Fe1B C29B 67.7(5)
C27B Fe1B C23B 110.2(4)
C27B Fe1B C24B 126.3(4)
C27B Fe1B C28B 40.0(4)
C28B Fe1B C23B 126.7(4)
C28B Fe1B C24B 162.5(3)
C29B Fe1B C23B 161.7(4)
C29B Fe1B C24B 156.0(4)
C29B Fe1B C27B 68.2(4)
C29B Fe1B C28B 40.4(4)
C2B C1B C10B 122.3(6)
C1B C2B C3B 120.1(7)
O1B C3B C2B 118.7(7)
O1B C3B C4B 122.4(6)
C2B C3B C4B 118.9(7)
C3B C4B C5B 121.1(6)
C4B C5B C6B 118.4(6)
C4B C5B C10B 120.1(7)
C10B C5B C6B 121.5(6)
C5B C6B C7B 112.3(6)
C6B C7B C8B 108.2(6)
C7B C8B C14B 113.9(6)
C9B C8B C7B 110.0(6)
C9B C8B C14B 107.9(5)
C8B C9B C11B 112.1(6)
C10B C9B C8B 112.1(6)
C10B C9B C11B 114.2(6)
C1B C10B C5B 117.4(6)
C1B C10B C9B 121.1(6)
C5B C10B C9B 121.4(6)
C9B C11B C12B 112.3(6)
C13B C12B C11B 110.9(6)
C12B C13B C14B 109.4(6)
C12B C13B C17B 116.3(6)
C12B C13B C18B 110.3(6)
C14B C13B C17B 99.6(5)
C14B C13B C18B 112.7(6)
C17B C13B C18B 108.2(6)
C13B C14B C8B 112.7(5)
C13B C14B C15B 104.2(5)
C15B C14B C8B 120.2(6)
C16B C15B C14B 102.7(5)
C17B C16B C15B 107.9(5)
C19B C16B C15B 128.5(6)
C19B C16B C17B 123.5(6)
O2B C17B C13B 116.8(6)
O2B C17B C16B 114.0(5)
C16B C17B C13B 104.6(5)
C16B C19B C20B 129.5(7)
C19B C20B Fe1B 120.0(5)
C21B C20B Fe1B 68.7(4)
C21B C20B C19B 129.5(7)
C24B C20B Fe1B 70.4(5)
C24B C20B C19B 123.3(7)
C24B C20B C21B 106.8(7)
C20B C21B Fe1B 69.9(4)
C22B C21B Fe1B 70.8(5)
C22B C21B C20B 107.9(7)
C21B C22B Fe1B 69.2(4)
C21B C22B C23B 109.0(7)
C23B C22B Fe1B 70.2(5)
C22B C23B Fe1B 68.8(5)
C24B C23B Fe1B 70.0(5)
C24B C23B C22B 106.8(7)
C20B C24B Fe1B 68.9(5)
C23B C24B Fe1B 70.4(6)
C23B C24B C20B 109.5(8)
C26B C25B Fe1B 70.6(6)
C26B C25B C29B 106.6(8)
C29B C25B Fe1B 70.0(5)
C25B C26B Fe1B 69.2(6)
C25B C26B C27B 109.8(10)
C27B C26B Fe1B 69.7(5)
C26B C27B Fe1B 69.5(5)
C28B C27B Fe1B 70.1(4)
C28B C27B C26B 106.7(9)
C27B C28B Fe1B 70.0(5)
C27B C28B C29B 109.4(8)
C29B C28B Fe1B 69.7(6)
C25B C29B Fe1B 68.5(6)
C28B C29B Fe1B 69.9(6)
C28B C29B C25B 107.4(9)

loop_
_geom_bond_atom_site_label_1
_geom_bond_atom_site_label_2
_geom_bond_distance
Fe1A C20A 1.990(9)
Fe1A C21A 2.034(7)
Fe1A C22A 2.049(10)
Fe1A C23A 2.004(10)
Fe1A C24A 1.976(10)
Fe1A C25A 2.052(10)
Fe1A C26A 2.036(11)
Fe1A C27A 2.074(11)
Fe1A C28A 2.103(12)
Fe1A C29A 2.095(11)
O1A C3A 1.381(9)
O2A C17A 1.425(9)
C1A C2A 1.397(10)
C1A C10A 1.410(10)
C2A C3A 1.376(11)
C3A C4A 1.392(11)
C4A C5A 1.391(10)
C5A C6A 1.512(11)
C5A C10A 1.403(10)
C6A C7A 1.536(10)
C7A C8A 1.523(9)
C8A C9A 1.517(9)
C8A C14A 1.521(9)
C9A C10A 1.524(9)
C9A C11A 1.541(9)
C11A C12A 1.553(9)
C12A C13A 1.519(9)
C13A C14A 1.549(9)
C13A C17A 1.553(10)
C13A C18A 1.537(10)
C14A C15A 1.538(9)
C15A C16A 1.508(11)
C16A C17A 1.528(11)
C16A C19A 1.335(12)
C19A C20A 1.485(13)
C20A C21A 1.453(12)
C20A C24A 1.427(15)
C21A C22A 1.428(14)
C22A C23A 1.468(16)
C23A C24A 1.416(16)
C25A C26A 1.396(17)
C25A C29A 1.412(16)
C26A C27A 1.49(2)
C27A C28A 1.42(2)
C28A C29A 1.410(18)
Fe1B C20B 2.036(7)
Fe1B C21B 2.021(8)
Fe1B C22B 2.042(8)
Fe1B C23B 2.060(9)
Fe1B C24B 2.055(9)
Fe1B C25B 2.026(10)
Fe1B C26B 2.044(9)
Fe1B C27B 2.047(7)
Fe1B C28B 2.049(8)
Fe1B C29B 2.046(11)
O1B C3B 1.356(9)
O2B C17B 1.429(8)
C1B C2B 1.376(10)
C1B C10B 1.404(10)
C2B C3B 1.393(10)
C3B C4B 1.394(11)
C4B C5B 1.399(10)
C5B C6B 1.522(10)
C5B C10B 1.407(9)
C6B C7B 1.523(9)
C7B C8B 1.536(9)
C8B C9B 1.523(10)
C8B C14B 1.541(9)
C9B C10B 1.518(9)
C9B C11B 1.545(10)
C11B C12B 1.546(9)
C12B C13B 1.532(10)
C13B C14B 1.533(9)
C13B C17B 1.536(9)
C13B C18B 1.560(10)
C14B C15B 1.538(9)
C15B C16B 1.526(9)
C16B C17B 1.516(9)
C16B C19B 1.323(10)
C19B C20B 1.479(10)
C20B C21B 1.433(11)
C20B C24B 1.423(11)
C21B C22B 1.391(12)
C22B C23B 1.436(13)
C23B C24B 1.393(12)
C25B C26B 1.399(17)
C25B C29B 1.443(17)
C26B C27B 1.425(13)
C27B C28B 1.399(13)
C28B C29B 1.413(13)
